data_9003557
loop_
_publ_author_name
'Bindi, L.'
'Cipriani, C.'

_publ_section_title
;
 Ordered distribution of Au and Ag in the crystal structure of muthmannite,
 AuAgTe2, a rare telluride from Sacarimb, Western Romania
;
_journal_name_full 'American Mineralogist'
_journal_page_first 1505
_journal_page_last 1509
_journal_volume 89
_journal_year 2004
_chemical_formula_sum 'Ag Au Te2'
_chemical_name_mineral Muthmannite
_space_group_IT_number 10
_symmetry_space_group_name_Hall '-P 2y'
_symmetry_space_group_name_H-M 'P 1 2/m 1'
_cell_angle_alpha 90
_cell_angle_beta 89.96
_cell_angle_gamma 90
_cell_length_a 5.124
_cell_length_b 4.419
_cell_length_c 7.437
_cell_formula_units_Z 2
_cell_volume 168.396
_database_code_amcsd 0003649
_exptl_crystal_density_diffrn 11.045
_cod_original_formula_sum 'Au Ag Te2'
_cod_database_code 9003557

loop_
_space_group_symop_operation_xyz
x,y,z
x,-y,z
-x,y,-z
-x,-y,-z

loop_
_atom_site_aniso_label
_atom_site_aniso_U_11
_atom_site_aniso_U_22
_atom_site_aniso_U_33
_atom_site_aniso_U_12
_atom_site_aniso_U_13
_atom_site_aniso_U_23
Au1 0.02250 0.02410 0.02340 0.00000 -0.00030 0.00000
Au2 0.02560 0.02710 0.02670 0.00000 0.00010 0.00000
Ag1 0.02810 0.03210 0.03080 0.00000 -0.00020 0.00000
Ag2 0.02910 0.03240 0.03120 0.00000 -0.00070 0.00000
Te1 0.02550 0.02840 0.02720 0.00000 -0.00030 0.00000
Te2 0.02820 0.03110 0.02990 0.00000 -0.00020 0.00000

loop_
_atom_site_label
_atom_site_fract_x
_atom_site_fract_y
_atom_site_fract_z
_atom_site_U_iso_or_equiv
Au1 0.00000 0.00000 0.00000 0.02330
Au2 0.00000 0.00000 0.50000 0.02650
Ag1 0.50000 0.50000 0.00000 0.03030
Ag2 0.50000 0.50000 0.50000 0.03090
Te1 0.62770 0.00000 0.25090 0.02700
Te2 0.10890 0.50000 0.25820 0.02980

loop_
_cod_related_entry_id
_cod_related_entry_database
_cod_related_entry_code
1 AMCSD 0003649
